data_7122174
loop_
_publ_author_name
'Sawant, Devesh M.'
'Sharma, Shivani'
'Pathare, Ramdas S.'
'Joshi, Gaurav'
'Kalra, Sourav'
'Sukanya, Sukanya'
'Maurya, Antim K.'
'Metre, Ramesh K.'
'Agnihotri, Vijai K.'
'Khan, Shahnawaz'
'Kumar, Raj'
'Pardasani, R. T.'

_publ_section_title
;
 Relay tricyclic Pd(ii)/Ag(i) catalysis: design of a four-component
 reaction driven by nitrene-transfer on isocyanide yields inhibitors of
 EGFR.
;
_journal_issue 82
_journal_name_full 'Chemical communications (Cambridge, England)'
_journal_page_first 11530
_journal_page_last 11533
_journal_paper_doi 10.1039/c8cc05845h
_journal_volume 54
_journal_year 2018
_chemical_formula_moiety 'C26 H28 N4 O4 S'
_chemical_formula_sum 'C26 H28 N4 O4 S'
_chemical_formula_weight 492.58
_space_group_crystal_system monoclinic
_space_group_IT_number 15
_space_group_name_Hall '-C 2yc'
_space_group_name_H-M_alt 'C 1 2/c 1'
_symmetry_space_group_name_Hall '-C 2yc'
_symmetry_space_group_name_H-M 'C 1 2/c 1'
_atom_sites_solution_hydrogens geom
_atom_sites_solution_primary direct
_atom_sites_solution_secondary difmap
_audit_creation_date 2017-07-27
_audit_creation_method
;
Olex2 1.2
(compiled 2016.02.19 svn.r3266 for OlexSys, GUI svn.r5155)
;
_audit_update_record
;
2017-08-02 deposited with the CCDC.
2018-08-13 downloaded from the CCDC.
;
_cell_angle_alpha 90.00
_cell_angle_beta 118.7280(10)
_cell_angle_gamma 90.00
_cell_formula_units_Z 8
_cell_length_a 29.7473(8)
_cell_length_b 10.1292(3)
_cell_length_c 18.7181(5)
_cell_measurement_reflns_used 9974
_cell_measurement_temperature 296(2)
_cell_measurement_theta_max 23.37
_cell_measurement_theta_min 3.97
_cell_volume 4945.8(2)
_computing_molecular_graphics 'Olex2 (Dolomanov et al., 2009)'
_computing_publication_material 'Olex2 (Dolomanov et al., 2009)'
_computing_structure_refinement 'XL (Sheldrick, 2008)'
_computing_structure_solution 'SIR2008 (Burla et al., 2007)'
_diffrn_ambient_temperature 296.15
_diffrn_measured_fraction_theta_full 0.951
_diffrn_measured_fraction_theta_max 0.951
_diffrn_measurement_device_type 'Bruker APEX-II CCD'
_diffrn_measurement_method '\f and \w scans'
_diffrn_radiation_monochromator graphite
_diffrn_radiation_type MoK\a
_diffrn_radiation_wavelength 0.71073
_diffrn_reflns_av_R_equivalents 0.0474
_diffrn_reflns_av_unetI/netI 0.0203
_diffrn_reflns_limit_h_max 33
_diffrn_reflns_limit_h_min -33
_diffrn_reflns_limit_k_max 11
_diffrn_reflns_limit_k_min -11
_diffrn_reflns_limit_l_max 21
_diffrn_reflns_limit_l_min -21
_diffrn_reflns_number 45616
_diffrn_reflns_theta_full 23.59
_diffrn_reflns_theta_max 23.59
_diffrn_reflns_theta_min 4.42
_diffrn_source 'fine-focus sealed tube'
_diffrn_standards_number 0
_exptl_absorpt_coefficient_mu 0.171
_exptl_absorpt_correction_T_max 0.975
_exptl_absorpt_correction_T_min 0.966
_exptl_absorpt_correction_type multi-scan
_exptl_absorpt_process_details
;
SADABS-2012/1 (Bruker,2012) was used for absorption correction.
wR2(int) was 0.1449 before and 0.0556 after correction.
The Ratio of minimum to maximum transmission is 0.9247.
The \l/2 correction factor is 0.0015.
;
_exptl_crystal_colour colourless
_exptl_crystal_density_diffrn 1.323
_exptl_crystal_density_method 'not measured'
_exptl_crystal_description block
_exptl_crystal_F_000 2080.0
_exptl_crystal_size_max 0.2
_exptl_crystal_size_mid 0.2
_exptl_crystal_size_min 0.15
_refine_diff_density_max 1.043
_refine_diff_density_min -0.240
_refine_diff_density_rms 0.050
_refine_ls_extinction_method none
_refine_ls_goodness_of_fit_ref 1.282
_refine_ls_hydrogen_treatment constr
_refine_ls_matrix_type full
_refine_ls_number_parameters 320
_refine_ls_number_reflns 3519
_refine_ls_number_restraints 0
_refine_ls_restrained_S_all 1.282
_refine_ls_R_factor_all 0.0605
_refine_ls_R_factor_gt 0.0515
_refine_ls_shift/su_max 0.000
_refine_ls_shift/su_mean 0.000
_refine_ls_structure_factor_coef Fsqd
_refine_ls_weighting_details 'calc w=1/[\s^2^(Fo^2^)+(0.1000P)^2^+0.0000P] where P=(Fo^2^+2Fc^2^)/3'
_refine_ls_weighting_scheme calc
_refine_ls_wR_factor_gt 0.1518
_refine_ls_wR_factor_ref 0.1621
_reflns_number_gt 2960
_reflns_number_total 3519
_reflns_threshold_expression >2sigma(I)
_cod_data_source_file c8cc05845h2.cif
_cod_data_source_block rmd_85
_cod_depositor_comments 'Adding full bibliography for 7122171--7122174.cif.'
_cod_database_code 7122174
_olex2_refinement_description
;
1. Fixed Uiso
 At 1.2 times of:
  All C(H) groups, All C(H,H) groups, All N(H) groups
 At 1.5 times of:
  All C(H,H,H) groups
2.a Ternary CH refined with riding coordinates:
 C18(H18), C19(H19)
2.b Secondary CH2 refined with riding coordinates:
 C20(H20A,H20B)
2.c Aromatic/amide H refined with riding coordinates:
 C2(H2), C3(H3), C4(H4), C7(H7), C8(H8), C9(H9), C10(H10), C12(H12), C13(H13),
 C14(H14), C15(H15), N4(H4A)
2.d Idealised Me refined as rotating group:
 C22(H22A,H22B,H22C), C24(H24A,H24B,H24C), C25(H25A,H25B,H25C), C26(H26A,H26B,
 H26C)
;
_olex2_submission_special_instructions 'No special instructions were received'

loop_
_space_group_symop_id
_space_group_symop_operation_xyz
1 'x, y, z'
2 '-x, y, -z+1/2'
3 'x+1/2, y+1/2, z'
4 '-x+1/2, y+1/2, -z+1/2'
5 '-x, -y, -z'
6 'x, -y, z-1/2'
7 '-x+1/2, -y+1/2, -z'
8 'x+1/2, -y+1/2, z-1/2'

loop_
_atom_site_label
_atom_site_type_symbol
_atom_site_fract_x
_atom_site_fract_y
_atom_site_fract_z
_atom_site_U_iso_or_equiv
_atom_site_adp_type
_atom_site_occupancy
_atom_site_calc_flag
_atom_site_refinement_flags_posn
C1 C 0.34673(9) -0.0891(2) 0.12075(13) 0.0346(6) Uani 1 d .
C2 C 0.29526(9) -0.1128(3) 0.07908(15) 0.0448(6) Uani 1 d .
H2 H 0.2749 -0.0688 0.0304 0.054 Uiso 1 calc R
C3 C 0.27302(10) -0.2028(3) 0.10920(18) 0.0548(8) Uani 1 d .
H3 H 0.2380 -0.2200 0.0800 0.066 Uiso 1 calc R
C4 C 0.30230(11) -0.2654(3) 0.18087(17) 0.0496(7) Uani 1 d .
H4 H 0.2868 -0.3234 0.2010 0.060 Uiso 1 calc R
C5 C 0.35517(10) -0.2448(2) 0.22529(16) 0.0411(6) Uani 1 d .
C6 C 0.37918(9) -0.1536(2) 0.19536(14) 0.0348(6) Uani 1 d .
C7 C 0.43297(9) -0.1372(3) 0.24173(15) 0.0423(6) Uani 1 d .
H7 H 0.4498 -0.0802 0.2235 0.051 Uiso 1 calc R
C8 C 0.46028(10) -0.2045(3) 0.31295(16) 0.0489(7) Uani 1 d .
H8 H 0.4956 -0.1927 0.3424 0.059 Uiso 1 calc R
C9 C 0.43674(11) -0.2896(3) 0.34232(17) 0.0548(8) Uani 1 d .
H9 H 0.4562 -0.3323 0.3918 0.066 Uiso 1 calc R
C10 C 0.38606(11) -0.3112(3) 0.30017(17) 0.0532(7) Uani 1 d .
H10 H 0.3709 -0.3704 0.3202 0.064 Uiso 1 calc R
C11 C 0.32520(8) -0.1531(2) -0.17816(14) 0.0343(6) Uani 1 d .
C12 C 0.30026(10) -0.0978(3) -0.25511(16) 0.0518(7) Uani 1 d .
H12 H 0.3015 -0.0069 -0.2610 0.062 Uiso 1 calc R
C13 C 0.27368(12) -0.1753(4) -0.32318(17) 0.0651(9) Uani 1 d .
H13 H 0.2570 -0.1368 -0.3746 0.078 Uiso 1 calc R
C14 C 0.27181(12) -0.3104(3) -0.31485(17) 0.0618(8) Uani 1 d .
H14 H 0.2542 -0.3632 -0.3607 0.074 Uiso 1 calc R
C15 C 0.29588(10) -0.3659(3) -0.23940(15) 0.0483(7) Uani 1 d .
H15 H 0.2941 -0.4568 -0.2340 0.058 Uiso 1 calc R
C16 C 0.32327(10) -0.2885(3) -0.16979(17) 0.0540(8) Uani 1 d .
C17 C 0.36831(8) -0.2820(2) -0.02928(13) 0.0299(5) Uani 1 d .
C18 C 0.35477(8) -0.0724(2) -0.10333(13) 0.0328(5) Uani 1 d .
H18 H 0.3354 0.0087 -0.1089 0.039 Uiso 1 calc R
C19 C 0.41099(9) -0.0328(2) -0.07818(15) 0.0385(6) Uani 1 d .
H19 H 0.4112 0.0450 -0.1091 0.046 Uiso 1 calc R
C20 C 0.43183(10) 0.0037(3) 0.01133(16) 0.0455(7) Uani 1 d .
H20A H 0.4675 -0.0219 0.0430 0.055 Uiso 1 calc R
H20B H 0.4290 0.0979 0.0174 0.055 Uiso 1 calc R
C21 C 0.44054(9) -0.1428(3) -0.08995(15) 0.0405(6) Uani 1 d .
C22 C 0.45051(19) -0.2638(5) -0.1885(2) 0.0982(15) Uani 1 d .
H22A H 0.4352 -0.2692 -0.2467 0.147 Uiso 1 calc GR
H22B H 0.4434 -0.3434 -0.1679 0.147 Uiso 1 calc GR
H22C H 0.4869 -0.2532 -0.1655 0.147 Uiso 1 calc GR
C23 C 0.40059(10) -0.4771(2) 0.06452(15) 0.0431(6) Uani 1 d .
C24 C 0.42657(16) -0.5452(4) 0.0210(2) 0.0808(12) Uani 1 d .
H24A H 0.4051 -0.5376 -0.0369 0.121 Uiso 1 calc GR
H24B H 0.4318 -0.6368 0.0359 0.121 Uiso 1 calc GR
H24C H 0.4590 -0.5039 0.0366 0.121 Uiso 1 calc GR
C25 C 0.34917(14) -0.5372(3) 0.0438(3) 0.0893(13) Uani 1 d .
H25A H 0.3328 -0.4850 0.0675 0.134 Uiso 1 calc GR
H25B H 0.3541 -0.6255 0.0650 0.134 Uiso 1 calc GR
H25C H 0.3279 -0.5395 -0.0143 0.134 Uiso 1 calc GR
C26 C 0.43612(14) -0.4856(3) 0.15620(17) 0.0639(9) Uani 1 d .
H26A H 0.4671 -0.4379 0.1702 0.096 Uiso 1 calc GR
H26B H 0.4442 -0.5764 0.1718 0.096 Uiso 1 calc GR
H26C H 0.4194 -0.4479 0.1843 0.096 Uiso 1 calc GR
N1 N 0.34838(7) -0.35265(18) -0.09429(11) 0.0366(5) Uani 1 d .
N2 N 0.36087(7) -0.14263(17) -0.03079(11) 0.0292(5) Uani 1 d .
N3 N 0.39893(7) -0.07226(19) 0.03837(11) 0.0334(5) Uani 1 d .
N4 N 0.39437(8) -0.33517(19) 0.04563(11) 0.0370(5) Uani 1 d .
H4A H 0.4086 -0.2814 0.0860 0.044 Uiso 1 calc R
O1 O 0.41057(8) 0.10493(18) 0.13578(11) 0.0573(6) Uani 1 d .
O2 O 0.32702(8) 0.09450(18) 0.01197(11) 0.0576(6) Uani 1 d .
O3 O 0.42963(8) -0.1529(2) -0.16666(12) 0.0636(6) Uani 1 d .
O6 O 0.47019(8) -0.2133(2) -0.03690(13) 0.0674(6) Uani 1 d .
S1 S 0.36981(2) 0.02739(6) 0.07594(4) 0.0408(3) Uani 1 d .

loop_
_atom_site_aniso_label
_atom_site_aniso_U_11
_atom_site_aniso_U_22
_atom_site_aniso_U_33
_atom_site_aniso_U_23
_atom_site_aniso_U_13
_atom_site_aniso_U_12
C1 0.0381(13) 0.0362(13) 0.0313(12) -0.0031(10) 0.0180(11) 0.0042(10)
C2 0.0376(14) 0.0587(17) 0.0363(14) -0.0043(11) 0.0163(12) 0.0042(11)
C3 0.0297(13) 0.076(2) 0.0552(18) -0.0123(15) 0.0175(13) -0.0071(13)
C4 0.0439(15) 0.0563(17) 0.0534(17) 0.0005(13) 0.0271(14) -0.0084(12)
C5 0.0408(14) 0.0469(14) 0.0409(14) -0.0014(12) 0.0240(12) -0.0009(11)
C6 0.0334(12) 0.0382(13) 0.0356(13) -0.0082(10) 0.0188(11) -0.0005(10)
C7 0.0326(13) 0.0500(15) 0.0445(15) -0.0067(12) 0.0188(12) -0.0024(11)
C8 0.0368(14) 0.0575(17) 0.0435(16) -0.0065(13) 0.0124(13) 0.0053(12)
C9 0.0536(18) 0.0620(19) 0.0379(15) 0.0046(13) 0.0133(14) 0.0086(14)
C10 0.0624(18) 0.0563(17) 0.0445(16) 0.0130(13) 0.0284(15) 0.0032(14)
C11 0.0316(12) 0.0365(14) 0.0349(13) 0.0044(10) 0.0161(11) 0.0017(9)
C12 0.0511(16) 0.0568(17) 0.0404(15) 0.0168(13) 0.0164(13) 0.0027(13)
C13 0.0617(19) 0.088(2) 0.0290(15) 0.0118(15) 0.0085(14) -0.0041(17)
C14 0.0596(18) 0.071(2) 0.0355(16) -0.0088(14) 0.0071(14) -0.0101(15)
C15 0.0504(16) 0.0481(15) 0.0346(14) -0.0098(12) 0.0110(12) -0.0053(12)
C16 0.0448(16) 0.062(2) 0.0516(18) -0.0003(13) 0.0203(14) 0.0018(13)
C17 0.0261(11) 0.0295(12) 0.0318(13) 0.0043(10) 0.0123(10) 0.0012(9)
C18 0.0346(12) 0.0315(12) 0.0340(12) 0.0077(10) 0.0178(10) 0.0028(10)
C19 0.0400(13) 0.0386(14) 0.0402(14) 0.0034(10) 0.0218(11) -0.0075(10)
C20 0.0478(15) 0.0457(15) 0.0482(15) -0.0075(12) 0.0273(13) -0.0195(12)
C21 0.0309(12) 0.0496(15) 0.0407(14) 0.0085(12) 0.0171(12) -0.0035(11)
C22 0.130(4) 0.107(3) 0.066(2) 0.006(2) 0.054(2) 0.061(3)
C23 0.0513(15) 0.0276(13) 0.0359(13) 0.0046(10) 0.0094(12) 0.0072(11)
C24 0.114(3) 0.063(2) 0.0516(18) 0.0069(16) 0.0290(19) 0.047(2)
C25 0.080(2) 0.0502(19) 0.105(3) 0.0283(19) 0.018(2) -0.0142(17)
C26 0.085(2) 0.0495(17) 0.0381(15) 0.0130(13) 0.0148(15) 0.0149(15)
N1 0.0410(11) 0.0314(11) 0.0265(10) 0.0005(8) 0.0075(9) 0.0026(8)
N2 0.0304(10) 0.0273(10) 0.0290(10) -0.0003(8) 0.0136(8) -0.0030(8)
N3 0.0370(10) 0.0310(11) 0.0319(10) -0.0064(8) 0.0162(9) -0.0079(8)
N4 0.0462(12) 0.0283(11) 0.0274(10) 0.0003(8) 0.0105(9) 0.0002(8)
O1 0.0832(14) 0.0390(10) 0.0518(11) -0.0177(9) 0.0340(11) -0.0205(9)
O2 0.0769(14) 0.0435(11) 0.0536(11) 0.0140(9) 0.0323(11) 0.0263(10)
O3 0.0773(14) 0.0757(14) 0.0427(12) 0.0110(10) 0.0329(11) 0.0301(11)
O6 0.0584(13) 0.0893(16) 0.0524(13) 0.0166(11) 0.0250(11) 0.0265(12)
S1 0.0558(5) 0.0303(4) 0.0389(4) -0.0029(2) 0.0248(3) 0.0015(3)

loop_
_atom_type_symbol
_atom_type_description
_atom_type_scat_dispersion_real
_atom_type_scat_dispersion_imag
_atom_type_scat_source
C C 0.0033 0.0016 'International Tables Vol C Tables 4.2.6.8 and 6.1.1.4'
H H 0.0000 0.0000 'International Tables Vol C Tables 4.2.6.8 and 6.1.1.4'
N N 0.0061 0.0033 'International Tables Vol C Tables 4.2.6.8 and 6.1.1.4'
O O 0.0106 0.0060 'International Tables Vol C Tables 4.2.6.8 and 6.1.1.4'
S S 0.1246 0.1234 'International Tables Vol C Tables 4.2.6.8 and 6.1.1.4'

loop_
_geom_angle_atom_site_label_1
_geom_angle_atom_site_label_2
_geom_angle_atom_site_label_3
_geom_angle
C2 C1 C6 121.8(2)
C2 C1 S1 115.57(18)
C6 C1 S1 122.62(17)
C1 C2 H2 119.9
C1 C2 C3 120.3(2)
C3 C2 H2 119.9
C2 C3 H3 119.9
C4 C3 C2 120.1(2)
C4 C3 H3 119.9
C3 C4 H4 119.2
C3 C4 C5 121.6(2)
C5 C4 H4 119.2
C4 C5 C6 119.5(2)
C4 C5 C10 121.7(2)
C10 C5 C6 118.8(2)
C1 C6 C5 116.7(2)
C7 C6 C1 125.7(2)
C7 C6 C5 117.6(2)
C6 C7 H7 119.8
C8 C7 C6 120.5(2)
C8 C7 H7 119.8
C7 C8 H8 119.2
C7 C8 C9 121.6(2)
C9 C8 H8 119.2
C8 C9 H9 119.7
C10 C9 C8 120.6(3)
C10 C9 H9 119.7
C5 C10 H10 119.5
C9 C10 C5 120.9(3)
C9 C10 H10 119.5
C12 C11 C16 119.2(2)
C12 C11 C18 122.4(2)
C16 C11 C18 118.4(2)
C11 C12 H12 119.5
C13 C12 C11 121.0(3)
C13 C12 H12 119.5
C12 C13 H13 120.1
C12 C13 C14 119.8(3)
C14 C13 H13 120.1
C13 C14 H14 120.1
C15 C14 C13 119.8(3)
C15 C14 H14 120.1
C14 C15 H15 119.5
C14 C15 C16 121.1(3)
C16 C15 H15 119.5
C11 C16 C15 119.1(2)
C11 C16 N1 122.8(2)
C15 C16 N1 118.0(3)
N1 C17 N2 122.39(19)
N1 C17 N4 122.4(2)
N4 C17 N2 115.00(19)
C11 C18 H18 108.0
C11 C18 C19 119.25(19)
C19 C18 H18 108.0
N2 C18 C11 111.02(18)
N2 C18 H18 108.0
N2 C18 C19 102.02(17)
C18 C19 H19 109.9
C20 C19 C18 101.82(18)
C20 C19 H19 109.9
C21 C19 C18 112.63(19)
C21 C19 H19 109.9
C21 C19 C20 112.6(2)
C19 C20 H20A 110.8
C19 C20 H20B 110.8
H20A C20 H20B 108.8
N3 C20 C19 104.94(18)
N3 C20 H20A 110.8
N3 C20 H20B 110.8
O3 C21 C19 111.3(2)
O6 C21 C19 124.9(2)
O6 C21 O3 123.8(2)
H22A C22 H22B 109.5
H22A C22 H22C 109.5
H22B C22 H22C 109.5
O3 C22 H22A 109.5
O3 C22 H22B 109.5
O3 C22 H22C 109.5
C25 C23 C24 112.9(3)
C25 C23 C26 109.5(3)
C26 C23 C24 108.6(2)
N4 C23 C24 110.5(2)
N4 C23 C25 109.7(2)
N4 C23 C26 105.4(2)
C23 C24 H24A 109.5
C23 C24 H24B 109.5
C23 C24 H24C 109.5
H24A C24 H24B 109.5
H24A C24 H24C 109.5
H24B C24 H24C 109.5
C23 C25 H25A 109.5
C23 C25 H25B 109.5
C23 C25 H25C 109.5
H25A C25 H25B 109.5
H25A C25 H25C 109.5
H25B C25 H25C 109.5
C23 C26 H26A 109.5
C23 C26 H26B 109.5
C23 C26 H26C 109.5
H26A C26 H26B 109.5
H26A C26 H26C 109.5
H26B C26 H26C 109.5
C17 N1 C16 118.5(2)
C17 N2 C18 116.60(17)
C17 N2 N3 115.22(16)
N3 N2 C18 106.71(16)
C20 N3 S1 112.33(16)
N2 N3 C20 107.95(16)
N2 N3 S1 109.43(13)
C17 N4 C23 125.77(19)
C17 N4 H4A 117.1
C23 N4 H4A 117.1
C21 O3 C22 117.3(2)
N3 S1 C1 101.12(10)
O1 S1 C1 111.86(11)
O1 S1 N3 104.10(11)
O1 S1 O2 118.26(12)
O2 S1 C1 108.78(12)
O2 S1 N3 111.31(10)

loop_
_geom_bond_atom_site_label_1
_geom_bond_atom_site_label_2
_geom_bond_distance
C1 C2 1.365(3)
C1 C6 1.419(3)
C1 S1 1.766(2)
C2 H2 0.9300
C2 C3 1.395(4)
C3 H3 0.9300
C3 C4 1.355(4)
C4 H4 0.9300
C4 C5 1.397(4)
C5 C6 1.436(3)
C5 C10 1.422(4)
C6 C7 1.416(3)
C7 H7 0.9300
C7 C8 1.364(4)
C8 H8 0.9300
C8 C9 1.380(4)
C9 H9 0.9300
C9 C10 1.342(4)
C10 H10 0.9300
C11 C12 1.383(3)
C11 C16 1.385(4)
C11 C18 1.490(3)
C12 H12 0.9300
C12 C13 1.377(4)
C13 H13 0.9300
C13 C14 1.381(5)
C14 H14 0.9300
C14 C15 1.361(4)
C15 H15 0.9300
C15 C16 1.398(4)
C16 N1 1.401(3)
C17 N1 1.285(3)
C17 N2 1.427(3)
C17 N4 1.346(3)
C18 H18 0.9800
C18 C19 1.556(3)
C18 N2 1.465(3)
C19 H19 0.9800
C19 C20 1.526(3)
C19 C21 1.500(4)
C20 H20A 0.9700
C20 H20B 0.9700
C20 N3 1.511(3)
C21 O3 1.315(3)
C21 O6 1.196(3)
C22 H22A 0.9600
C22 H22B 0.9600
C22 H22C 0.9600
C22 O3 1.435(4)
C23 C24 1.531(4)
C23 C25 1.514(4)
C23 C26 1.525(4)
C23 N4 1.470(3)
C24 H24A 0.9600
C24 H24B 0.9600
C24 H24C 0.9600
C25 H25A 0.9600
C25 H25B 0.9600
C25 H25C 0.9600
C26 H26A 0.9600
C26 H26B 0.9600
C26 H26C 0.9600
N2 N3 1.434(2)
N3 S1 1.688(2)
N4 H4A 0.8600
O1 S1 1.4269(19)
O2 S1 1.432(2)

loop_
_geom_torsion_atom_site_label_1
_geom_torsion_atom_site_label_2
_geom_torsion_atom_site_label_3
_geom_torsion_atom_site_label_4
_geom_torsion
C1 C2 C3 C4 1.3(4)
C1 C6 C7 C8 179.8(2)
C2 C1 C6 C5 -0.3(3)
C2 C1 C6 C7 178.6(2)
C2 C1 S1 N3 -105.24(19)
C2 C1 S1 O1 144.49(18)
C2 C1 S1 O2 12.0(2)
C2 C3 C4 C5 -1.7(4)
C3 C4 C5 C6 1.1(4)
C3 C4 C5 C10 -179.5(3)
C4 C5 C6 C1 -0.1(3)
C4 C5 C6 C7 -179.1(2)
C4 C5 C10 C9 -179.6(3)
C5 C6 C7 C8 -1.3(3)
C6 C1 C2 C3 -0.2(4)
C6 C1 S1 N3 75.14(19)
C6 C1 S1 O1 -35.1(2)
C6 C1 S1 O2 -167.60(18)
C6 C5 C10 C9 -0.1(4)
C6 C7 C8 C9 -0.3(4)
C7 C8 C9 C10 1.7(4)
C8 C9 C10 C5 -1.5(4)
C10 C5 C6 C1 -179.5(2)
C10 C5 C6 C7 1.5(3)
C11 C12 C13 C14 -0.1(5)
C11 C16 N1 C17 9.5(4)
C11 C18 C19 C20 -161.4(2)
C11 C18 C19 C21 -40.6(3)
C11 C18 N2 C17 36.7(2)
C11 C18 N2 N3 167.08(17)
C12 C11 C16 C15 -0.4(4)
C12 C11 C16 N1 178.6(2)
C12 C11 C18 C19 -83.0(3)
C12 C11 C18 N2 158.9(2)
C12 C13 C14 C15 0.5(5)
C13 C14 C15 C16 -0.9(5)
C14 C15 C16 C11 0.9(4)
C14 C15 C16 N1 -178.1(3)
C15 C16 N1 C17 -171.6(2)
C16 C11 C12 C13 0.0(4)
C16 C11 C18 C19 96.4(3)
C16 C11 C18 N2 -21.7(3)
C17 N2 N3 C20 107.6(2)
C17 N2 N3 S1 -129.90(15)
C18 C11 C12 C13 179.3(3)
C18 C11 C16 C15 -179.7(2)
C18 C11 C16 N1 -0.8(4)
C18 C19 C20 N3 24.9(2)
C18 C19 C21 O3 79.6(3)
C18 C19 C21 O6 -100.2(3)
C18 N2 N3 C20 -23.6(2)
C18 N2 N3 S1 98.93(16)
C19 C18 N2 C17 -91.4(2)
C19 C18 N2 N3 39.0(2)
C19 C20 N3 N2 -2.1(2)
C19 C20 N3 S1 -122.88(18)
C19 C21 O3 C22 -172.8(3)
C20 C19 C21 O3 -166.0(2)
C20 C19 C21 O6 14.2(3)
C20 N3 S1 C1 -168.12(16)
C20 N3 S1 O1 -51.97(18)
C20 N3 S1 O2 76.49(18)
C21 C19 C20 N3 -95.9(2)
C24 C23 N4 C17 58.8(3)
C25 C23 N4 C17 -66.2(3)
C26 C23 N4 C17 176.0(2)
N1 C17 N2 C18 -31.7(3)
N1 C17 N2 N3 -158.0(2)
N1 C17 N4 C23 -4.7(4)
N2 C17 N1 C16 7.2(3)
N2 C17 N4 C23 170.4(2)
N2 C18 C19 C20 -38.8(2)
N2 C18 C19 C21 82.0(2)
N2 N3 S1 C1 72.00(15)
N2 N3 S1 O1 -171.85(14)
N2 N3 S1 O2 -43.39(17)
N4 C17 N1 C16 -178.1(2)
N4 C17 N2 C18 153.20(19)
N4 C17 N2 N3 26.9(2)
O6 C21 O3 C22 7.0(4)
S1 C1 C2 C3 -179.9(2)
S1 C1 C6 C5 179.27(16)
S1 C1 C6 C7 -1.8(3)
